data_4133290
loop_
_publ_author_name
'Cheng, Ho Fung'
'd'Aquino, Andrea I'
'Barroso-Flores, Joaqu\'in'
'Mirkin, Chad A.'

_publ_section_title
;
 A Redox-Switchable, Allosteric Coordination Complex.
;
_journal_issue 44
_journal_name_full 'Journal of the American Chemical Society'
_journal_page_first 14590
_journal_page_last 14594
_journal_paper_doi 10.1021/jacs.8b09321
_journal_volume 140
_journal_year 2018
_chemical_formula_moiety 'C40 H39 Fe N2 P Pt S2, 2(B F4), C H2 Cl2'
_chemical_formula_sum 'C41 H41 B2 Cl2 F8 Fe N2 P Pt S2'
_chemical_formula_weight 1152.31
_space_group_crystal_system triclinic
_space_group_IT_number 2
_space_group_name_Hall '-P 1'
_space_group_name_H-M_alt 'P -1'
_atom_sites_solution_hydrogens geom
_atom_sites_solution_primary dual
_audit_creation_date 2018-03-15
_audit_creation_method
;
Olex2 1.2
(compiled 2017.08.10 svn.r3458 for OlexSys, GUI svn.r5381)
;
_cell_angle_alpha 88.803(6)
_cell_angle_beta 79.374(7)
_cell_angle_gamma 79.790(6)
_cell_formula_units_Z 2
_cell_length_a 9.755(2)
_cell_length_b 10.735(3)
_cell_length_c 20.825(5)
_cell_measurement_reflns_used 9748
_cell_measurement_temperature 100(2)
_cell_measurement_theta_max 33.136
_cell_measurement_theta_min 2.654
_cell_volume 2109.3(9)
_computing_cell_refinement 'SAINT V8.38A (?, 2016)'
_computing_data_collection 'APEX2 V2014.11-0 (Bruker, 2014)'
_computing_data_reduction 'SAINT V8.38A (?, 2016)'
_computing_molecular_graphics 'Olex2 (Dolomanov et al., 2009)'
_computing_publication_material 'Olex2 (Dolomanov et al., 2009)'
_computing_structure_refinement 'ShelXL (Sheldrick, 2015)'
_computing_structure_solution 'ShelXT (Sheldrick, 2015)'
_diffrn_ambient_temperature 100.02
_diffrn_detector_area_resol_mean 8
_diffrn_measured_fraction_theta_full 0.998
_diffrn_measured_fraction_theta_max 0.987
_diffrn_measurement_device_type 'Bruker Kappa APEX CCD area detector'
_diffrn_measurement_method '\w and \f scans'
_diffrn_radiation_monochromator graphite
_diffrn_radiation_type MoK\a
_diffrn_radiation_wavelength 0.71073
_diffrn_reflns_av_R_equivalents 0.0474
_diffrn_reflns_av_unetI/netI 0.0361
_diffrn_reflns_Laue_measured_fraction_full 0.998
_diffrn_reflns_Laue_measured_fraction_max 0.987
_diffrn_reflns_limit_h_max 14
_diffrn_reflns_limit_h_min -15
_diffrn_reflns_limit_k_max 16
_diffrn_reflns_limit_k_min -15
_diffrn_reflns_limit_l_max 32
_diffrn_reflns_limit_l_min -32
_diffrn_reflns_number 80312
_diffrn_reflns_point_group_measured_fraction_full 0.998
_diffrn_reflns_point_group_measured_fraction_max 0.987
_diffrn_reflns_theta_full 25.242
_diffrn_reflns_theta_max 33.277
_diffrn_reflns_theta_min 0.995
_diffrn_source 'sealed tube'
_exptl_absorpt_coefficient_mu 3.990
_exptl_absorpt_correction_T_max 0.9535
_exptl_absorpt_correction_T_min 0.5332
_exptl_absorpt_correction_type numerical
_exptl_absorpt_process_details 'Face-indexed via XPREP'
_exptl_crystal_colour orange
_exptl_crystal_colour_primary orange
_exptl_crystal_density_diffrn 1.814
_exptl_crystal_description plate
_exptl_crystal_F_000 1136
_exptl_crystal_recrystallization_method 'The material was recrystallised from --- by as supplied'
_exptl_crystal_size_max 0.277
_exptl_crystal_size_mid 0.184
_exptl_crystal_size_min 0.014
_refine_diff_density_max 6.005
_refine_diff_density_min -1.523
_refine_diff_density_rms 0.147
_refine_ls_extinction_method none
_refine_ls_goodness_of_fit_ref 1.063
_refine_ls_hydrogen_treatment constr
_refine_ls_matrix_type full
_refine_ls_number_parameters 542
_refine_ls_number_reflns 16044
_refine_ls_number_restraints 0
_refine_ls_restrained_S_all 1.063
_refine_ls_R_factor_all 0.0364
_refine_ls_R_factor_gt 0.0305
_refine_ls_shift/su_max 0.002
_refine_ls_shift/su_mean 0.000
_refine_ls_structure_factor_coef Fsqd
_refine_ls_weighting_details 'w=1/[\s^2^(Fo^2^)+(0.0506P)^2^] where P=(Fo^2^+2Fc^2^)/3'
_refine_ls_weighting_scheme calc
_refine_ls_wR_factor_gt 0.0790
_refine_ls_wR_factor_ref 0.0808
_reflns_Friedel_coverage 0.000
_reflns_number_gt 14246
_reflns_number_total 16044
_reflns_threshold_expression 'I > 2\s(I)'
_cod_data_source_file ja8b09321_si_006.cif
_cod_data_source_block cx1231
_cod_original_cell_volume 2109.4(9)
_cod_database_code 4133290
_shelx_shelxl_version_number 2018/1
_shelx_space_group_comment
;
The symmetry employed for this shelxl refinement is uniquely defined
by the following loop, which should always be used as a source of
symmetry information in preference to the above space-group names.
They are only intended as comments.
;
_shelx_estimated_absorpt_t_max 0.946
_shelx_estimated_absorpt_t_min 0.404
_olex2_refinement_description
;
1. Fixed Uiso
 At 1.2 times of:
  All C(H) groups, All C(H,H) groups
 At 1.5 times of:
  All C(H,H,H) groups
2.a Secondary CH2 refined with riding coordinates:
 C11(H11A,H11B), C12(H12A,H12B), C33(H33A,H33B), C34(H34A,H34B), C41(H41A,H41B)
2.b Aromatic/amide H refined with riding coordinates:
 C2(H2), C3(H3), C4(H4), C5(H5), C6(H6), C7(H7), C8(H8), C9(H9), C10(H10),
 C15(H15), C16(H16), C17(H17), C18(H18), C22(H22), C23(H23), C24(H24), C25(H25),
  C26(H26), C28(H28), C29(H29), C30(H30), C31(H31), C32(H32), C36(H36),
 C37(H37), C38(H38), C39(H39), C40(H40)
2.c Idealised Me refined as rotating group:
 C20(H20A,H20B,H20C)
;
_olex2_date_sample_data_collection 2018-03-14
_olex2_date_sample_submission 2018-03-12
_olex2_diffrn_ambient_temperature_device 'Oxford Cryosystems'
_olex2_exptl_crystal_mounting_method 'The crystal was mounted on a MITIGEN holder in Paratone oil'
_olex2_submission_original_sample_id cx1231
_olex2_submission_special_instructions 'No special instructions were received'

loop_
_space_group_symop_operation_xyz
'x, y, z'
'-x, -y, -z'

loop_
_atom_site_label
_atom_site_type_symbol
_atom_site_fract_x
_atom_site_fract_y
_atom_site_fract_z
_atom_site_U_iso_or_equiv
_atom_site_adp_type
_atom_site_occupancy
_atom_site_site_symmetry_order
_atom_site_calc_flag
_atom_site_refinement_flags_posn
Pt1 Pt 0.62879(2) 0.44019(2) 0.28973(2) 0.01188(3) Uani 1 1 d .
Fe1 Fe 0.74861(4) 0.13196(3) 0.08578(2) 0.01621(7) Uani 1 1 d .
S1 S 0.67084(6) 0.23234(5) 0.24491(3) 0.01550(10) Uani 1 1 d .
S2 S 0.81528(6) 0.37948(5) 0.34773(3) 0.01549(10) Uani 1 1 d .
P1 P 0.58303(6) 0.62608(5) 0.34552(3) 0.01160(10) Uani 1 1 d .
N1 N 0.3690(2) 0.40930(18) 0.24371(10) 0.0146(4) Uani 1 1 d .
N2 N 0.4350(2) 0.58020(18) 0.20049(10) 0.0156(4) Uani 1 1 d .
C1 C 0.7305(3) 0.2531(2) 0.16039(12) 0.0160(4) Uani 1 1 d .
C2 C 0.6532(3) 0.3130(2) 0.11387(12) 0.0193(5) Uani 1 1 d .
H2 H 0.554630 0.346143 0.120914 0.023 Uiso 1 1 calc R
C3 C 0.7517(3) 0.3140(2) 0.05440(14) 0.0235(5) Uani 1 1 d .
H3 H 0.730114 0.347747 0.014190 0.028 Uiso 1 1 calc R
C4 C 0.8873(3) 0.2562(3) 0.06530(15) 0.0246(5) Uani 1 1 d .
H4 H 0.972193 0.244945 0.033614 0.030 Uiso 1 1 calc R
C5 C 0.8755(3) 0.2179(2) 0.13112(14) 0.0210(5) Uani 1 1 d .
H5 H 0.950010 0.176640 0.151773 0.025 Uiso 1 1 calc R
C6 C 0.6905(3) -0.0358(2) 0.11945(14) 0.0229(5) Uani 1 1 d .
H6 H 0.665787 -0.058617 0.163856 0.027 Uiso 1 1 calc R
C7 C 0.5953(3) 0.0267(3) 0.07986(15) 0.0252(5) Uani 1 1 d .
H7 H 0.496134 0.053296 0.093448 0.030 Uiso 1 1 calc R
C8 C 0.6740(3) 0.0424(3) 0.01664(14) 0.0247(5) Uani 1 1 d .
H8 H 0.636830 0.081344 -0.019379 0.030 Uiso 1 1 calc R
C9 C 0.8177(3) -0.0101(3) 0.01676(14) 0.0238(5) Uani 1 1 d .
H9 H 0.893614 -0.013148 -0.019375 0.029 Uiso 1 1 calc R
C10 C 0.8292(3) -0.0581(2) 0.08069(15) 0.0245(5) Uani 1 1 d .
H10 H 0.913775 -0.097405 0.094638 0.029 Uiso 1 1 calc R
C11 C 0.4960(3) 0.1900(2) 0.24891(13) 0.0188(5) Uani 1 1 d .
H11A H 0.483881 0.172091 0.204039 0.023 Uiso 1 1 calc R
H11B H 0.492133 0.111132 0.274171 0.023 Uiso 1 1 calc R
C12 C 0.3728(3) 0.2910(2) 0.27986(12) 0.0177(4) Uani 1 1 d .
H12A H 0.282754 0.259926 0.281037 0.021 Uiso 1 1 calc R
H12B H 0.381737 0.307003 0.325430 0.021 Uiso 1 1 calc R
C13 C 0.4680(2) 0.4840(2) 0.24077(11) 0.0137(4) Uani 1 1 d .
C14 C 0.2711(3) 0.4571(2) 0.20394(12) 0.0176(4) Uani 1 1 d .
C15 C 0.1522(3) 0.4147(3) 0.19020(14) 0.0220(5) Uani 1 1 d .
H15 H 0.122613 0.340397 0.209178 0.026 Uiso 1 1 calc R
C16 C 0.0800(3) 0.4878(3) 0.14714(15) 0.0253(5) Uani 1 1 d .
H16 H -0.001132 0.462442 0.135937 0.030 Uiso 1 1 calc R
C17 C 0.1234(3) 0.5980(3) 0.11966(14) 0.0244(5) Uani 1 1 d .
H17 H 0.070501 0.645549 0.090574 0.029 Uiso 1 1 calc R
C18 C 0.2424(3) 0.6399(2) 0.13394(13) 0.0216(5) Uani 1 1 d .
H18 H 0.272192 0.714410 0.115374 0.026 Uiso 1 1 calc R
C19 C 0.3141(3) 0.5663(2) 0.17668(12) 0.0171(4) Uani 1 1 d .
C20 C 0.5163(3) 0.6798(2) 0.17920(13) 0.0215(5) Uani 1 1 d .
H20A H 0.538770 0.680115 0.131351 0.032 Uiso 1 1 calc GR
H20B H 0.604368 0.664421 0.196664 0.032 Uiso 1 1 calc GR
H20C H 0.460426 0.761913 0.195236 0.032 Uiso 1 1 calc GR
C21 C 0.6883(2) 0.7431(2) 0.31384(12) 0.0145(4) Uani 1 1 d .
C22 C 0.8051(3) 0.7124(2) 0.26365(13) 0.0196(5) Uani 1 1 d .
H22 H 0.825121 0.631305 0.243135 0.024 Uiso 1 1 calc R
C23 C 0.8928(3) 0.8009(3) 0.24355(14) 0.0227(5) Uani 1 1 d .
H23 H 0.972360 0.780326 0.209283 0.027 Uiso 1 1 calc R
C24 C 0.8631(3) 0.9197(2) 0.27393(14) 0.0221(5) Uani 1 1 d .
H24 H 0.921803 0.980510 0.259840 0.026 Uiso 1 1 calc R
C25 C 0.7485(3) 0.9494(2) 0.32447(13) 0.0191(5) Uani 1 1 d .
H25 H 0.729612 1.030160 0.345253 0.023 Uiso 1 1 calc R
C26 C 0.6613(3) 0.8622(2) 0.34498(12) 0.0173(4) Uani 1 1 d .
H26 H 0.583280 0.882825 0.380017 0.021 Uiso 1 1 calc R
C27 C 0.3990(2) 0.6976(2) 0.36285(12) 0.0142(4) Uani 1 1 d .
C28 C 0.3451(3) 0.8101(2) 0.33364(13) 0.0187(4) Uani 1 1 d .
H28 H 0.407783 0.855968 0.306529 0.022 Uiso 1 1 calc R
C29 C 0.2000(3) 0.8544(3) 0.34443(15) 0.0264(6) Uani 1 1 d .
H29 H 0.163280 0.930588 0.324716 0.032 Uiso 1 1 calc R
C30 C 0.1088(3) 0.7874(3) 0.38390(15) 0.0261(6) Uani 1 1 d .
H30 H 0.009557 0.817936 0.391137 0.031 Uiso 1 1 calc R
C31 C 0.1611(3) 0.6763(3) 0.41292(14) 0.0239(5) Uani 1 1 d .
H31 H 0.098068 0.631112 0.440257 0.029 Uiso 1 1 calc R
C32 C 0.3055(3) 0.6311(2) 0.40203(13) 0.0199(5) Uani 1 1 d .
H32 H 0.341085 0.554129 0.421419 0.024 Uiso 1 1 calc R
C33 C 0.6429(2) 0.5802(2) 0.42223(12) 0.0148(4) Uani 1 1 d .
H33A H 0.637534 0.656268 0.449288 0.018 Uiso 1 1 calc R
H33B H 0.582025 0.524464 0.447177 0.018 Uiso 1 1 calc R
C34 C 0.7947(3) 0.5108(2) 0.40572(13) 0.0175(4) Uani 1 1 d .
H34A H 0.825864 0.477445 0.446351 0.021 Uiso 1 1 calc R
H34B H 0.856576 0.571193 0.386725 0.021 Uiso 1 1 calc R
C35 C 0.7641(3) 0.2569(2) 0.40128(13) 0.0171(4) Uani 1 1 d .
C36 C 0.6224(3) 0.2521(2) 0.42533(13) 0.0189(4) Uani 1 1 d .
H36 H 0.549902 0.312749 0.411998 0.023 Uiso 1 1 calc R
C37 C 0.5873(3) 0.1579(2) 0.46904(14) 0.0254(5) Uani 1 1 d .
H37 H 0.490752 0.153524 0.485508 0.031 Uiso 1 1 calc R
C38 C 0.6941(4) 0.0707(3) 0.48837(15) 0.0309(7) Uani 1 1 d .
H38 H 0.670641 0.007835 0.519216 0.037 Uiso 1 1 calc R
C39 C 0.8340(4) 0.0743(3) 0.46322(18) 0.0355(8) Uani 1 1 d .
H39 H 0.906046 0.012516 0.476090 0.043 Uiso 1 1 calc R
C40 C 0.8715(3) 0.1674(2) 0.41913(17) 0.0287(7) Uani 1 1 d .
H40 H 0.968189 0.169609 0.401705 0.034 Uiso 1 1 calc R
F1 F 0.82081(19) 0.75993(16) 0.48330(8) 0.0285(4) Uani 1 1 d .
F2 F 0.69303(16) 0.65377(15) 0.56046(8) 0.0235(3) Uani 1 1 d .
F3 F 0.92872(19) 0.63982(18) 0.55739(11) 0.0388(5) Uani 1 1 d .
F4 F 0.7783(2) 0.82450(16) 0.58942(9) 0.0297(4) Uani 1 1 d .
B1 B 0.8069(3) 0.7206(3) 0.54778(15) 0.0181(5) Uani 1 1 d .
F5 F 0.2520(2) 1.12960(17) 0.13301(10) 0.0358(4) Uani 1 1 d .
F6 F 0.1551(2) 0.95327(19) 0.15451(11) 0.0437(5) Uani 1 1 d .
F7 F 0.33931(19) 0.98254(18) 0.20199(10) 0.0365(4) Uani 1 1 d .
F8 F 0.1218(2) 1.10518(17) 0.23253(9) 0.0314(4) Uani 1 1 d .
B2 B 0.2169(3) 1.0412(3) 0.18029(16) 0.0223(6) Uani 1 1 d .
Cl1 Cl 0.83692(8) 0.61138(8) 0.03839(5) 0.03816(18) Uani 1 1 d .
Cl2 Cl 0.57160(9) 0.63160(8) -0.00639(4) 0.03820(18) Uani 1 1 d .
C41 C 0.7164(4) 0.7045(3) -0.00419(17) 0.0313(6) Uani 1 1 d .
H41A H 0.683306 0.788451 0.017512 0.038 Uiso 1 1 calc R
H41B H 0.764488 0.717670 -0.049360 0.038 Uiso 1 1 calc R

loop_
_atom_site_aniso_label
_atom_site_aniso_U_11
_atom_site_aniso_U_22
_atom_site_aniso_U_33
_atom_site_aniso_U_23
_atom_site_aniso_U_13
_atom_site_aniso_U_12
Pt1 0.01544(4) 0.00967(4) 0.01086(4) -0.00135(3) -0.00315(3) -0.00220(3)
Fe1 0.01677(16) 0.01496(14) 0.01624(16) -0.00422(12) -0.00202(12) -0.00160(12)
S1 0.0214(3) 0.0112(2) 0.0146(3) -0.00114(19) -0.0066(2) -0.00130(19)
S2 0.0136(2) 0.0137(2) 0.0194(3) -0.0031(2) -0.0044(2) -0.00110(19)
P1 0.0119(2) 0.0105(2) 0.0126(3) -0.00160(19) -0.00227(19) -0.00227(18)
N1 0.0160(9) 0.0155(8) 0.0131(9) -0.0006(7) -0.0037(7) -0.0038(7)
N2 0.0209(10) 0.0131(8) 0.0135(9) 0.0007(7) -0.0041(7) -0.0043(7)
C1 0.0178(10) 0.0112(9) 0.0190(11) -0.0027(8) -0.0042(9) -0.0011(8)
C2 0.0254(12) 0.0150(10) 0.0156(11) -0.0017(8) -0.0028(9) 0.0008(9)
C3 0.0320(14) 0.0190(11) 0.0181(12) 0.0008(9) -0.0014(10) -0.0043(10)
C4 0.0238(13) 0.0206(11) 0.0283(14) -0.0022(10) 0.0025(10) -0.0082(10)
C5 0.0190(11) 0.0194(11) 0.0253(13) -0.0051(9) -0.0046(10) -0.0038(9)
C6 0.0283(13) 0.0180(11) 0.0227(13) -0.0042(9) -0.0026(10) -0.0068(10)
C7 0.0213(12) 0.0269(13) 0.0280(14) -0.0110(11) -0.0015(10) -0.0078(10)
C8 0.0258(13) 0.0273(13) 0.0220(13) -0.0087(10) -0.0055(10) -0.0054(10)
C9 0.0254(13) 0.0219(12) 0.0226(13) -0.0100(10) 0.0007(10) -0.0043(10)
C10 0.0252(13) 0.0166(11) 0.0307(15) -0.0062(10) -0.0049(11) -0.0007(9)
C11 0.0232(12) 0.0141(10) 0.0202(12) 0.0005(8) -0.0052(9) -0.0050(9)
C12 0.0223(11) 0.0167(10) 0.0151(11) 0.0028(8) -0.0036(9) -0.0058(9)
C13 0.0173(10) 0.0114(9) 0.0121(10) -0.0029(7) -0.0017(8) -0.0020(8)
C14 0.0192(11) 0.0174(10) 0.0158(11) -0.0023(8) -0.0037(9) -0.0015(8)
C15 0.0208(12) 0.0215(11) 0.0252(13) -0.0028(10) -0.0073(10) -0.0042(9)
C16 0.0232(13) 0.0265(13) 0.0291(15) -0.0036(11) -0.0125(11) -0.0038(10)
C17 0.0280(13) 0.0227(12) 0.0234(13) -0.0012(10) -0.0122(11) 0.0008(10)
C18 0.0221(12) 0.0213(11) 0.0207(12) 0.0001(9) -0.0076(10) 0.0019(9)
C19 0.0198(11) 0.0151(10) 0.0157(11) -0.0022(8) -0.0046(9) 0.0006(8)
C20 0.0297(13) 0.0209(11) 0.0166(12) 0.0041(9) -0.0062(10) -0.0101(10)
C21 0.0153(10) 0.0124(9) 0.0164(11) 0.0000(8) -0.0036(8) -0.0031(8)
C22 0.0168(11) 0.0179(10) 0.0228(12) -0.0011(9) 0.0001(9) -0.0032(8)
C23 0.0159(11) 0.0238(12) 0.0272(14) 0.0023(10) 0.0012(10) -0.0058(9)
C24 0.0195(11) 0.0203(11) 0.0286(14) 0.0067(10) -0.0068(10) -0.0077(9)
C25 0.0243(12) 0.0147(10) 0.0209(12) 0.0003(8) -0.0087(9) -0.0058(9)
C26 0.0205(11) 0.0145(10) 0.0171(11) -0.0009(8) -0.0033(9) -0.0040(8)
C27 0.0142(10) 0.0143(9) 0.0142(10) -0.0014(8) -0.0027(8) -0.0028(8)
C28 0.0173(11) 0.0211(11) 0.0167(11) 0.0061(9) -0.0028(9) -0.0022(9)
C29 0.0206(12) 0.0293(13) 0.0269(14) 0.0102(11) -0.0055(10) 0.0022(10)
C30 0.0142(11) 0.0343(14) 0.0280(15) 0.0052(11) -0.0037(10) -0.0005(10)
C31 0.0149(11) 0.0304(13) 0.0251(14) 0.0057(10) -0.0004(9) -0.0050(10)
C32 0.0158(11) 0.0191(11) 0.0238(13) 0.0050(9) -0.0021(9) -0.0025(8)
C33 0.0158(10) 0.0138(9) 0.0148(10) -0.0016(8) -0.0047(8) -0.0005(8)
C34 0.0182(11) 0.0147(10) 0.0214(12) -0.0035(8) -0.0088(9) -0.0022(8)
C35 0.0216(11) 0.0114(9) 0.0212(12) -0.0008(8) -0.0126(9) -0.0016(8)
C36 0.0238(12) 0.0140(10) 0.0178(11) 0.0000(8) -0.0036(9) -0.0005(8)
C37 0.0369(15) 0.0176(11) 0.0198(13) 0.0005(9) -0.0015(11) -0.0032(10)
C38 0.055(2) 0.0171(11) 0.0252(14) 0.0048(10) -0.0184(14) -0.0085(12)
C39 0.0489(19) 0.0174(12) 0.050(2) 0.0042(12) -0.0387(17) -0.0020(12)
C40 0.0260(13) 0.0152(11) 0.0519(19) -0.0016(11) -0.0269(13) -0.0015(10)
F1 0.0359(9) 0.0306(9) 0.0207(8) 0.0043(7) -0.0008(7) -0.0153(7)
F2 0.0204(7) 0.0294(8) 0.0242(8) 0.0054(6) -0.0056(6) -0.0131(6)
F3 0.0214(8) 0.0306(9) 0.0668(15) 0.0069(9) -0.0185(9) -0.0009(7)
F4 0.0432(10) 0.0224(8) 0.0251(9) -0.0031(6) -0.0079(8) -0.0080(7)
B1 0.0167(12) 0.0176(11) 0.0222(14) 0.0022(10) -0.0058(10) -0.0069(9)
F5 0.0361(10) 0.0294(9) 0.0333(10) 0.0141(8) 0.0064(8) 0.0025(7)
F6 0.0454(12) 0.0375(11) 0.0526(14) -0.0102(9) -0.0105(10) -0.0165(9)
F7 0.0254(9) 0.0373(10) 0.0456(12) 0.0170(9) -0.0098(8) -0.0010(7)
F8 0.0346(10) 0.0290(9) 0.0271(9) 0.0005(7) 0.0043(7) -0.0066(7)
B2 0.0194(13) 0.0193(12) 0.0269(15) 0.0048(11) -0.0023(11) -0.0026(10)
Cl1 0.0282(4) 0.0372(4) 0.0530(5) 0.0139(4) -0.0174(3) -0.0077(3)
Cl2 0.0345(4) 0.0443(4) 0.0402(4) -0.0019(3) -0.0187(3) -0.0063(3)
C41 0.0377(16) 0.0240(13) 0.0342(17) 0.0054(12) -0.0131(13) -0.0044(12)

loop_
_atom_type_symbol
_atom_type_description
_atom_type_scat_dispersion_real
_atom_type_scat_dispersion_imag
_atom_type_scat_source
C C 0.0033 0.0016 'International Tables Vol C Tables 4.2.6.8 and 6.1.1.4'
H H 0.0000 0.0000 'International Tables Vol C Tables 4.2.6.8 and 6.1.1.4'
B B 0.0013 0.0007 'International Tables Vol C Tables 4.2.6.8 and 6.1.1.4'
Cl Cl 0.1484 0.1585 'International Tables Vol C Tables 4.2.6.8 and 6.1.1.4'
F F 0.0171 0.0103 'International Tables Vol C Tables 4.2.6.8 and 6.1.1.4'
Fe Fe 0.3463 0.8444 'International Tables Vol C Tables 4.2.6.8 and 6.1.1.4'
N N 0.0061 0.0033 'International Tables Vol C Tables 4.2.6.8 and 6.1.1.4'
P P 0.1023 0.0942 'International Tables Vol C Tables 4.2.6.8 and 6.1.1.4'
Pt Pt -1.7033 8.3905 'International Tables Vol C Tables 4.2.6.8 and 6.1.1.4'
S S 0.1246 0.1234 'International Tables Vol C Tables 4.2.6.8 and 6.1.1.4'

loop_
_geom_angle_atom_site_label_1
_geom_angle_atom_site_label_2
_geom_angle_atom_site_label_3
_geom_angle
S2 Pt1 S1 89.58(2)
P1 Pt1 S1 172.40(2)
P1 Pt1 S2 86.65(2)
C13 Pt1 S1 88.26(6)
C13 Pt1 S2 177.42(6)
C13 Pt1 P1 95.33(6)
C1 Fe1 C2 40.71(10)
C1 Fe1 C3 68.04(10)
C1 Fe1 C4 68.10(11)
C1 Fe1 C5 41.11(10)
C1 Fe1 C6 110.57(11)
C1 Fe1 C7 121.79(11)
C1 Fe1 C8 154.58(10)
C1 Fe1 C9 164.76(11)
C1 Fe1 C10 128.27(11)
C2 Fe1 C3 40.60(11)
C2 Fe1 C4 68.34(11)
C2 Fe1 C6 128.81(11)
C2 Fe1 C7 108.98(11)
C2 Fe1 C8 118.83(11)
C2 Fe1 C9 151.86(11)
C2 Fe1 C10 166.34(11)
C3 Fe1 C6 165.31(12)
C3 Fe1 C8 106.31(12)
C3 Fe1 C9 117.17(12)
C4 Fe1 C3 40.36(11)
C4 Fe1 C6 153.94(12)
C4 Fe1 C7 162.74(12)
C4 Fe1 C8 124.60(12)
C4 Fe1 C9 105.92(11)
C4 Fe1 C10 118.26(11)
C5 Fe1 C2 69.08(11)
C5 Fe1 C3 68.39(11)
C5 Fe1 C4 40.48(11)
C5 Fe1 C6 120.92(11)
C5 Fe1 C7 156.07(12)
C5 Fe1 C8 162.04(11)
C5 Fe1 C9 125.40(11)
C5 Fe1 C10 107.51(11)
C7 Fe1 C3 126.61(12)
C7 Fe1 C6 40.63(11)
C7 Fe1 C8 40.48(11)
C7 Fe1 C9 67.94(11)
C7 Fe1 C10 68.43(11)
C8 Fe1 C6 68.30(12)
C9 Fe1 C6 68.23(11)
C9 Fe1 C8 40.33(11)
C10 Fe1 C3 151.76(12)
C10 Fe1 C6 40.65(11)
C10 Fe1 C8 68.56(12)
C10 Fe1 C9 40.91(12)
C1 S1 Pt1 103.97(8)
C1 S1 C11 103.83(12)
C11 S1 Pt1 105.81(8)
C34 S2 Pt1 103.82(8)
C35 S2 Pt1 105.78(8)
C35 S2 C34 101.25(12)
C21 P1 Pt1 116.57(8)
C21 P1 C33 103.20(11)
C27 P1 Pt1 114.36(8)
C27 P1 C21 109.73(11)
C27 P1 C33 109.24(11)
C33 P1 Pt1 102.65(8)
C13 N1 C12 123.6(2)
C13 N1 C14 110.35(19)
C14 N1 C12 125.93(19)
C13 N2 C19 109.80(19)
C13 N2 C20 127.0(2)
C19 N2 C20 123.0(2)
S1 C1 Fe1 128.97(13)
C2 C1 Fe1 71.07(14)
C2 C1 S1 128.60(19)
C2 C1 C5 109.7(2)
C5 C1 Fe1 70.47(14)
C5 C1 S1 121.51(19)
Fe1 C2 H2 126.8
C1 C2 Fe1 68.23(13)
C1 C2 H2 126.7
C1 C2 C3 106.7(2)
C3 C2 Fe1 69.86(15)
C3 C2 H2 126.7
Fe1 C3 H3 126.5
C2 C3 Fe1 69.54(14)
C2 C3 H3 125.8
C4 C3 Fe1 69.70(15)
C4 C3 C2 108.4(2)
C4 C3 H3 125.8
Fe1 C4 H4 126.7
C3 C4 Fe1 69.94(15)
C3 C4 H4 125.7
C5 C4 Fe1 69.33(15)
C5 C4 C3 108.7(2)
C5 C4 H4 125.7
Fe1 C5 H5 126.2
C1 C5 Fe1 68.42(14)
C1 C5 H5 126.7
C4 C5 Fe1 70.19(15)
C4 C5 C1 106.6(2)
C4 C5 H5 126.7
Fe1 C6 H6 126.5
C7 C6 Fe1 69.52(15)
C7 C6 H6 126.0
C7 C6 C10 108.0(2)
C10 C6 Fe1 69.51(15)
C10 C6 H6 126.0
Fe1 C7 H7 126.0
C6 C7 Fe1 69.86(15)
C6 C7 H7 125.8
C8 C7 Fe1 69.92(15)
C8 C7 C6 108.4(2)
C8 C7 H7 125.8
Fe1 C8 H8 126.1
C7 C8 Fe1 69.60(15)
C7 C8 H8 126.0
C9 C8 Fe1 69.83(15)
C9 C8 C7 107.9(3)
C9 C8 H8 126.0
Fe1 C9 H9 126.5
C8 C9 Fe1 69.85(15)
C8 C9 H9 125.8
C8 C9 C10 108.4(2)
C10 C9 Fe1 69.40(15)
C10 C9 H9 125.8
Fe1 C10 H10 125.7
C6 C10 Fe1 69.85(15)
C6 C10 C9 107.4(2)
C6 C10 H10 126.3
C9 C10 Fe1 69.69(15)
C9 C10 H10 126.3
S1 C11 H11A 108.6
S1 C11 H11B 108.6
H11A C11 H11B 107.6
C12 C11 S1 114.47(17)
C12 C11 H11A 108.6
C12 C11 H11B 108.6
N1 C12 C11 111.7(2)
N1 C12 H12A 109.3
N1 C12 H12B 109.3
C11 C12 H12A 109.3
C11 C12 H12B 109.3
H12A C12 H12B 107.9
N1 C13 Pt1 121.02(17)
N2 C13 Pt1 131.76(17)
N2 C13 N1 107.2(2)
C15 C14 N1 132.3(2)
C19 C14 N1 105.5(2)
C19 C14 C15 122.2(2)
C14 C15 H15 122.1
C16 C15 C14 115.9(2)
C16 C15 H15 122.1
C15 C16 H16 119.1
C15 C16 C17 121.9(2)
C17 C16 H16 119.1
C16 C17 H17 119.1
C18 C17 C16 121.8(2)
C18 C17 H17 119.1
C17 C18 H18 122.0
C19 C18 C17 116.0(2)
C19 C18 H18 122.0
C14 C19 N2 107.1(2)
C18 C19 N2 130.6(2)
C18 C19 C14 122.3(2)
N2 C20 H20A 109.5
N2 C20 H20B 109.5
N2 C20 H20C 109.5
H20A C20 H20B 109.5
H20A C20 H20C 109.5
H20B C20 H20C 109.5
C22 C21 P1 120.70(18)
C22 C21 C26 119.7(2)
C26 C21 P1 119.23(18)
C21 C22 H22 120.0
C21 C22 C23 119.9(2)
C23 C22 H22 120.0
C22 C23 H23 120.1
C24 C23 C22 119.8(2)
C24 C23 H23 120.1
C23 C24 H24 119.9
C25 C24 C23 120.3(2)
C25 C24 H24 119.9
C24 C25 H25 119.8
C24 C25 C26 120.4(2)
C26 C25 H25 119.8
C21 C26 H26 120.1
C25 C26 C21 119.9(2)
C25 C26 H26 120.1
C28 C27 P1 122.72(18)
C32 C27 P1 117.73(18)
C32 C27 C28 119.2(2)
C27 C28 H28 120.1
C29 C28 C27 119.9(2)
C29 C28 H28 120.1
C28 C29 H29 120.0
C30 C29 C28 120.0(2)
C30 C29 H29 120.0
C29 C30 H30 119.8
C29 C30 C31 120.5(2)
C31 C30 H30 119.8
C30 C31 H31 120.1
C32 C31 C30 119.9(2)
C32 C31 H31 120.1
C27 C32 H32 119.7
C31 C32 C27 120.5(2)
C31 C32 H32 119.7
P1 C33 H33A 110.1
P1 C33 H33B 110.1
H33A C33 H33B 108.4
C34 C33 P1 107.95(17)
C34 C33 H33A 110.1
C34 C33 H33B 110.1
S2 C34 H34A 109.2
S2 C34 H34B 109.2
C33 C34 S2 112.21(16)
C33 C34 H34A 109.2
C33 C34 H34B 109.2
H34A C34 H34B 107.9
C36 C35 S2 121.50(18)
C40 C35 S2 117.5(2)
C40 C35 C36 121.0(2)
C35 C36 H36 120.2
C35 C36 C37 119.6(2)
C37 C36 H36 120.2
C36 C37 H37 120.2
C38 C37 C36 119.5(3)
C38 C37 H37 120.2
C37 C38 H38 119.8
C39 C38 C37 120.5(3)
C39 C38 H38 119.8
C38 C39 H39 119.5
C38 C39 C40 120.9(3)
C40 C39 H39 119.5
C35 C40 C39 118.4(3)
C35 C40 H40 120.8
C39 C40 H40 120.8
F1 B1 F2 108.0(2)
F3 B1 F1 110.3(2)
F3 B1 F2 108.4(2)
F4 B1 F1 110.0(2)
F4 B1 F2 109.3(2)
F4 B1 F3 110.8(2)
F5 B2 F7 109.2(2)
F5 B2 F8 108.2(2)
F6 B2 F5 109.8(3)
F6 B2 F7 110.5(2)
F6 B2 F8 109.8(2)
F7 B2 F8 109.3(3)
Cl1 C41 H41A 109.5
Cl1 C41 H41B 109.5
Cl2 C41 Cl1 110.76(16)
Cl2 C41 H41A 109.5
Cl2 C41 H41B 109.5
H41A C41 H41B 108.1

loop_
_geom_bond_atom_site_label_1
_geom_bond_atom_site_label_2
_geom_bond_distance
Pt1 S1 2.3747(7)
Pt1 S2 2.3560(7)
Pt1 P1 2.2631(7)
Pt1 C13 2.008(2)
Fe1 C1 2.009(2)
Fe1 C2 2.047(2)
Fe1 C3 2.051(3)
Fe1 C4 2.048(3)
Fe1 C5 2.036(3)
Fe1 C6 2.054(3)
Fe1 C7 2.050(3)
Fe1 C8 2.054(3)
Fe1 C9 2.054(3)
Fe1 C10 2.050(3)
S1 C1 1.771(3)
S1 C11 1.829(3)
S2 C34 1.835(2)
S2 C35 1.786(3)
P1 C21 1.800(2)
P1 C27 1.796(2)
P1 C33 1.829(2)
N1 C12 1.461(3)
N1 C13 1.352(3)
N1 C14 1.401(3)
N2 C13 1.349(3)
N2 C19 1.394(3)
N2 C20 1.456(3)
C1 C2 1.411(3)
C1 C5 1.421(4)
C2 H2 0.9500
C2 C3 1.422(4)
C3 H3 0.9500
C3 C4 1.414(4)
C4 H4 0.9500
C4 C5 1.413(4)
C5 H5 0.9500
C6 H6 0.9500
C6 C7 1.425(4)
C6 C10 1.425(4)
C7 H7 0.9500
C7 C8 1.419(4)
C8 H8 0.9500
C8 C9 1.416(4)
C9 H9 0.9500
C9 C10 1.434(4)
C10 H10 0.9500
C11 H11A 0.9900
C11 H11B 0.9900
C11 C12 1.522(4)
C12 H12A 0.9900
C12 H12B 0.9900
C14 C15 1.396(3)
C14 C19 1.389(3)
C15 H15 0.9500
C15 C16 1.387(4)
C16 H16 0.9500
C16 C17 1.402(4)
C17 H17 0.9500
C17 C18 1.399(4)
C18 H18 0.9500
C18 C19 1.382(3)
C20 H20A 0.9800
C20 H20B 0.9800
C20 H20C 0.9800
C21 C22 1.394(3)
C21 C26 1.407(3)
C22 H22 0.9500
C22 C23 1.396(3)
C23 H23 0.9500
C23 C24 1.395(4)
C24 H24 0.9500
C24 C25 1.383(4)
C25 H25 0.9500
C25 C26 1.383(3)
C26 H26 0.9500
C27 C28 1.403(3)
C27 C32 1.393(3)
C28 H28 0.9500
C28 C29 1.389(4)
C29 H29 0.9500
C29 C30 1.384(4)
C30 H30 0.9500
C30 C31 1.385(4)
C31 H31 0.9500
C31 C32 1.384(4)
C32 H32 0.9500
C33 H33A 0.9900
C33 H33B 0.9900
C33 C34 1.516(3)
C34 H34A 0.9900
C34 H34B 0.9900
C35 C36 1.391(4)
C35 C40 1.390(3)
C36 H36 0.9500
C36 C37 1.392(4)
C37 H37 0.9500
C37 C38 1.385(4)
C38 H38 0.9500
C38 C39 1.376(5)
C39 H39 0.9500
C39 C40 1.394(5)
C40 H40 0.9500
F1 B1 1.389(3)
F2 B1 1.409(3)
F3 B1 1.385(3)
F4 B1 1.384(3)
F5 B2 1.392(3)
F6 B2 1.373(4)
F7 B2 1.395(3)
F8 B2 1.396(4)
Cl1 C41 1.761(3)
Cl2 C41 1.740(3)
C41 H41A 0.9900
C41 H41B 0.9900
